data_9003346
loop_
_publ_author_name
'Redhammer, G. J.'
'Tippelt, G.'
'Roth, G.'
'Amthauer, G.'

_publ_section_title
;
 Structural variations in the brownmillerite series Ca2(Fe2-xAlx)O5:
 Single-crystal X-ray diffraction at 25 deg C and high temperature
 X-ray powder diffraction (25 C <= T <= 1000 C)
 Sample: bht070_1
;
_journal_name_full 'American Mineralogist'
_journal_page_first 405
_journal_page_last 420
_journal_volume 89
_journal_year 2004
_chemical_compound_source Synthetic
_chemical_formula_sum 'Al0.663 Ca2 Fe1.337 O5'
_chemical_name_mineral Brownmillerite
_space_group_IT_number 46
_symmetry_space_group_name_Hall 'I -2b 2'
_symmetry_space_group_name_H-M 'I 2 m b'
_cell_angle_alpha 90
_cell_angle_beta 90
_cell_angle_gamma 90
_cell_length_a 5.3714
_cell_length_b 14.5805
_cell_length_c 5.5847
_cell_volume 437.381
_cell_formula_units_Z 4
_database_code_amcsd 0003435
_exptl_crystal_density_diffrn 3.838
_cod_original_formula_sum 'Ca2 (Fe1.337 Al.663) O5'
_cod_database_code 9003346

loop_
_space_group_symop_operation_xyz
x,y,z
1/2+x,1/2+y,1/2+z
x,1/2+y,-z
1/2+x,+y,1/2-z
x,1/2-y,z
1/2+x,-y,1/2+z
x,-y,-z
1/2+x,1/2-y,1/2-z

loop_
_atom_site_label
_atom_site_fract_x
_atom_site_fract_y
_atom_site_fract_z
_atom_site_occupancy
_atom_site_U_iso_or_equiv
Ca 0.49110 0.10830 0.02650 1.00000 0.00660
FeM 0.00060 0.00000 0.00000 0.85100 0.00320
AlM 0.00060 0.00000 0.00000 0.14900 0.00320
FeT 0.95280 0.25000 0.92960 0.48600 0.00160
AlT 0.95280 0.25000 0.92960 0.51400 0.00160
O1 0.25010 0.98600 0.25300 1.00000 0.00640
O2 0.02400 0.14290 0.06970 1.00000 0.00970
O3 0.61060 0.25000 0.86520 1.00000 0.00840

loop_
_cod_related_entry_id
_cod_related_entry_database
_cod_related_entry_code
1 AMCSD 0003435
